data_7047146
loop_
_publ_author_name
'Liu, Na'
'Liu, Bo'
'Cui, Dongmei'

_publ_section_title
;
 Alkaline earth metal complexes stabilized by amidine and guanidine
 ligands: synthesis, structure and their catalytic activity towards
 polymerization of rac-lactide.
;
_journal_issue 36
_journal_name_full 'Dalton transactions (Cambridge, England : 2003)'
_journal_page_first 12623
_journal_page_last 12632
_journal_paper_doi 10.1039/c8dt01434e
_journal_volume 47
_journal_year 2018
_chemical_formula_sum 'C44 H80 Ca N4 O2 Si2'
_chemical_formula_weight 793.38
_space_group_crystal_system orthorhombic
_space_group_IT_number 61
_space_group_name_Hall '-P 2ac 2ab'
_space_group_name_H-M_alt 'P b c a'
_symmetry_space_group_name_Hall '-P 2ac 2ab'
_symmetry_space_group_name_H-M 'P b c a'
_atom_sites_solution_hydrogens geom
_audit_creation_method SHELXL-2014/7
_audit_update_record
;
2018-07-24 deposited with the CCDC.
2018-07-26 downloaded from the CCDC.
;
_cell_angle_alpha 90
_cell_angle_beta 90
_cell_angle_gamma 90
_cell_formula_units_Z 8
_cell_length_a 20.9710(11)
_cell_length_b 19.1804(10)
_cell_length_c 24.3516(12)
_cell_measurement_reflns_used 7862
_cell_measurement_temperature 184.5(2)
_cell_measurement_theta_max 21.62
_cell_measurement_theta_min 2.21
_cell_volume 9795.0(9)
_computing_cell_refinement 'Bruker SMART'
_computing_data_collection 'Bruker SMART'
_computing_data_reduction 'Bruker SAINT'
_computing_molecular_graphics 'Bruker SHELXTL'
_computing_publication_material 'Bruker SHELXTL'
_computing_structure_refinement 'SHELXL-2014/7 (Sheldrick, 2014)'
_computing_structure_solution 'Bruker SHELXTL'
_diffrn_ambient_temperature 184.5(2)
_diffrn_measured_fraction_theta_full 0.998
_diffrn_measured_fraction_theta_max 0.998
_diffrn_measurement_device_type 'CCD area detector'
_diffrn_measurement_method 'phi and omega scans'
_diffrn_radiation_type MoK\a
_diffrn_radiation_wavelength 0.71073
_diffrn_reflns_av_R_equivalents 0.1163
_diffrn_reflns_av_unetI/netI 0.0782
_diffrn_reflns_Laue_measured_fraction_full 0.998
_diffrn_reflns_Laue_measured_fraction_max 0.998
_diffrn_reflns_limit_h_max 24
_diffrn_reflns_limit_h_min -24
_diffrn_reflns_limit_k_max 22
_diffrn_reflns_limit_k_min -13
_diffrn_reflns_limit_l_max 29
_diffrn_reflns_limit_l_min -28
_diffrn_reflns_number 55853
_diffrn_reflns_point_group_measured_fraction_full 0.998
_diffrn_reflns_point_group_measured_fraction_max 0.998
_diffrn_reflns_theta_full 25.038
_diffrn_reflns_theta_max 25.038
_diffrn_reflns_theta_min 1.664
_exptl_absorpt_coefficient_mu 0.213
_exptl_crystal_colour colorless
_exptl_crystal_density_diffrn 1.076
_exptl_crystal_description block
_exptl_crystal_F_000 3488
_exptl_crystal_size_max 0.200
_exptl_crystal_size_mid 0.180
_exptl_crystal_size_min 0.150
_refine_diff_density_max 0.358
_refine_diff_density_min -0.396
_refine_diff_density_rms 0.054
_refine_ls_extinction_method none
_refine_ls_goodness_of_fit_ref 1.019
_refine_ls_hydrogen_treatment constr
_refine_ls_matrix_type full
_refine_ls_number_parameters 495
_refine_ls_number_reflns 8642
_refine_ls_number_restraints 50
_refine_ls_restrained_S_all 1.025
_refine_ls_R_factor_all 0.1254
_refine_ls_R_factor_gt 0.0706
_refine_ls_shift/su_max 0.000
_refine_ls_shift/su_mean 0.000
_refine_ls_structure_factor_coef Fsqd
_refine_ls_weighting_details 'w=1/[\s^2^(Fo^2^)+(0.0635P)^2^+7.0670P] where P=(Fo^2^+2Fc^2^)/3'
_refine_ls_weighting_scheme calc
_refine_ls_wR_factor_gt 0.1460
_refine_ls_wR_factor_ref 0.1734
_reflns_Friedel_coverage 0.000
_reflns_number_gt 5194
_reflns_number_total 8642
_reflns_threshold_expression 'I > 2\s(I)'
_cod_data_source_file c8dt01434e2.cif
_cod_data_source_block complex6
_cod_depositor_comments 'Adding full bibliography for 7047143--7047148.cif.'
_cod_database_code 7047146
_shelx_shelxl_version_number 2014/7
_shelx_space_group_comment
;
The symmetry employed for this shelxl refinement is uniquely defined
by the following loop, which should always be used as a source of
symmetry information in preference to the above space-group names.
They are only intended as comments.
;
_shelx_estimated_absorpt_t_min 0.959
_shelx_estimated_absorpt_t_max 0.969

loop_
_space_group_symop_operation_xyz
'x, y, z'
'-x+1/2, -y, z+1/2'
'-x, y+1/2, -z+1/2'
'x+1/2, -y+1/2, -z'
'-x, -y, -z'
'x-1/2, y, -z-1/2'
'x, -y-1/2, z-1/2'
'-x-1/2, y-1/2, z'

loop_
_atom_site_label
_atom_site_type_symbol
_atom_site_fract_x
_atom_site_fract_y
_atom_site_fract_z
_atom_site_U_iso_or_equiv
_atom_site_adp_type
_atom_site_occupancy
_atom_site_site_symmetry_order
_atom_site_calc_flag
_atom_site_refinement_flags_posn
_atom_site_refinement_flags_adp
_atom_site_refinement_flags_occupancy
_atom_site_disorder_assembly
_atom_site_disorder_group
Ca1 Ca 0.07830(3) 0.71552(4) 0.09667(3) 0.0335(2) Uani 1 1 d D . . . .
N1 N 0.09254(13) 0.83799(15) 0.11279(11) 0.0319(7) Uani 1 1 d . . . . .
N2 N 0.12657(13) 0.76488(15) 0.17971(11) 0.0315(7) Uani 1 1 d . . . . .
N3 N 0.21037(17) 0.97070(19) 0.28478(15) 0.0579(10) Uani 1 1 d . . . . .
N4 N -0.01223(14) 0.68637(16) 0.04588(12) 0.0395(8) Uani 1 1 d . . . . .
O1 O 0.1141(5) 0.6023(5) 0.1257(5) 0.046(2) Uani 0.466(7) 1 d D . P A 1
C37 C 0.1505(8) 0.5852(7) 0.1717(7) 0.0722(16) Uani 0.466(7) 1 d D . P A 1
H37A H 0.1355 0.6113 0.2033 0.087 Uiso 0.466(7) 1 calc R U P A 1
H37B H 0.1947 0.5975 0.1653 0.087 Uiso 0.466(7) 1 calc R U P A 1
C38 C 0.1455(7) 0.5097(6) 0.1830(6) 0.0722(16) Uani 0.466(7) 1 d D . P A 1
H38A H 0.1188 0.5008 0.2148 0.087 Uiso 0.466(7) 1 calc R U P A 1
H38B H 0.1871 0.4891 0.1890 0.087 Uiso 0.466(7) 1 calc R U P A 1
C39 C 0.1147(8) 0.4817(7) 0.1306(5) 0.0722(16) Uani 0.466(7) 1 d D . P A 1
H39A H 0.1429 0.4486 0.1128 0.087 Uiso 0.466(7) 1 calc R U P A 1
H39B H 0.0750 0.4582 0.1392 0.087 Uiso 0.466(7) 1 calc R U P A 1
C40 C 0.1027(6) 0.5412(5) 0.0944(5) 0.0722(16) Uani 0.466(7) 1 d D . P A 1
H40A H 0.1310 0.5396 0.0629 0.087 Uiso 0.466(7) 1 calc R U P A 1
H40B H 0.0590 0.5404 0.0814 0.087 Uiso 0.466(7) 1 calc R U P A 1
O1A O 0.0907(4) 0.6009(4) 0.1389(4) 0.046(2) Uani 0.534(7) 1 d D . P A 2
C37A C 0.1372(7) 0.5851(6) 0.1795(7) 0.0722(16) Uani 0.534(7) 1 d D . P A 2
H37C H 0.1181 0.5896 0.2156 0.087 Uiso 0.534(7) 1 calc R U P A 2
H37D H 0.1718 0.6185 0.1770 0.087 Uiso 0.534(7) 1 calc R U P A 2
C38A C 0.1629(5) 0.5142(5) 0.1731(6) 0.0722(16) Uani 0.534(7) 1 d D . P A 2
H38C H 0.1736 0.4933 0.2081 0.087 Uiso 0.534(7) 1 calc R U P A 2
H38D H 0.1999 0.5133 0.1492 0.087 Uiso 0.534(7) 1 calc R U P A 2
C39A C 0.1052(6) 0.4797(6) 0.1467(5) 0.0722(16) Uani 0.534(7) 1 d D . P A 2
H39C H 0.1188 0.4501 0.1166 0.087 Uiso 0.534(7) 1 calc R U P A 2
H39D H 0.0834 0.4509 0.1735 0.087 Uiso 0.534(7) 1 calc R U P A 2
C40A C 0.0618(5) 0.5341(4) 0.1262(4) 0.0722(16) Uani 0.534(7) 1 d D . P A 2
H40C H 0.0559 0.5293 0.0869 0.087 Uiso 0.534(7) 1 calc R U P A 2
H40D H 0.0205 0.5302 0.1439 0.087 Uiso 0.534(7) 1 calc R U P A 2
O2 O 0.1682(4) 0.6973(5) 0.0352(4) 0.049(2) Uani 0.563(5) 1 d D . P A 1
C41 C 0.2303(4) 0.7017(6) 0.0607(4) 0.0756(12) Uani 0.563(5) 1 d D . P A 1
H41A H 0.2259 0.7036 0.1003 0.091 Uiso 0.563(5) 1 calc R U P A 1
H41B H 0.2522 0.7436 0.0486 0.091 Uiso 0.563(5) 1 calc R U P A 1
C42 C 0.2672(4) 0.6393(5) 0.0446(4) 0.0756(12) Uani 0.563(5) 1 d D . P A 1
H42A H 0.2578 0.6000 0.0684 0.091 Uiso 0.563(5) 1 calc R U P A 1
H42B H 0.3127 0.6483 0.0452 0.091 Uiso 0.563(5) 1 calc R U P A 1
C43 C 0.2432(4) 0.6267(6) -0.0139(4) 0.0756(12) Uani 0.563(5) 1 d D . P A 1
H43A H 0.2732 0.6448 -0.0406 0.091 Uiso 0.563(5) 1 calc R U P A 1
H43B H 0.2370 0.5773 -0.0206 0.091 Uiso 0.563(5) 1 calc R U P A 1
C44 C 0.1825(4) 0.6643(5) -0.0168(4) 0.0756(12) Uani 0.563(5) 1 d D . P A 1
H44A H 0.1849 0.6995 -0.0454 0.091 Uiso 0.563(5) 1 calc R U P A 1
H44B H 0.1486 0.6321 -0.0263 0.091 Uiso 0.563(5) 1 calc R U P A 1
O2A O 0.1681(6) 0.6748(6) 0.0471(6) 0.049(2) Uani 0.437(5) 1 d D . P A 2
C41A C 0.2267(6) 0.7073(7) 0.0343(5) 0.0756(12) Uani 0.437(5) 1 d D . P A 2
H41C H 0.2478 0.7236 0.0674 0.091 Uiso 0.437(5) 1 calc R U P A 2
H41D H 0.2202 0.7466 0.0099 0.091 Uiso 0.437(5) 1 calc R U P A 2
C42A C 0.2648(5) 0.6523(6) 0.0071(6) 0.0756(12) Uani 0.437(5) 1 d D . P A 2
H42C H 0.2897 0.6261 0.0335 0.091 Uiso 0.437(5) 1 calc R U P A 2
H42D H 0.2930 0.6718 -0.0204 0.091 Uiso 0.437(5) 1 calc R U P A 2
C43A C 0.2144(5) 0.6077(7) -0.0186(5) 0.0756(12) Uani 0.437(5) 1 d D . P A 2
H43C H 0.2013 0.6266 -0.0538 0.091 Uiso 0.437(5) 1 calc R U P A 2
H43D H 0.2298 0.5605 -0.0239 0.091 Uiso 0.437(5) 1 calc R U P A 2
C44A C 0.1620(5) 0.6092(6) 0.0206(5) 0.0756(12) Uani 0.437(5) 1 d D . P A 2
H44C H 0.1213 0.6056 0.0019 0.091 Uiso 0.437(5) 1 calc R U P A 2
H44D H 0.1657 0.5713 0.0468 0.091 Uiso 0.437(5) 1 calc R U P A 2
Si1 Si -0.07577(6) 0.64965(7) 0.07618(5) 0.0562(4) Uani 1 1 d D . . . .
C31 C -0.0958(2) 0.5604(2) 0.0505(2) 0.0854(17) Uani 1 1 d D . . . .
H31A H -0.1019 0.5619 0.0115 0.128 Uiso 1 1 calc R U . . .
H31B H -0.1343 0.5444 0.0678 0.128 Uiso 1 1 calc R U . . .
H31C H -0.0616 0.5290 0.0591 0.128 Uiso 1 1 calc R U . . .
C32 C -0.1532(2) 0.6983(3) 0.0685(2) 0.0873(18) Uani 1 1 d D . . . .
H32A H -0.1464 0.7468 0.0761 0.131 Uiso 1 1 calc R U . . .
H32B H -0.1840 0.6798 0.0938 0.131 Uiso 1 1 calc R U . . .
H32C H -0.1688 0.6930 0.0317 0.131 Uiso 1 1 calc R U . . .
C33 C -0.0651(5) 0.6513(8) 0.1529(2) 0.079(3) Uani 0.83(2) 1 d D . P B 1
H33A H -0.0278 0.6249 0.1627 0.119 Uiso 0.83(2) 1 calc R U P B 1
H33B H -0.1018 0.6312 0.1702 0.119 Uiso 0.83(2) 1 calc R U P B 1
H33C H -0.0600 0.6986 0.1650 0.119 Uiso 0.83(2) 1 calc R U P B 1
C33A C -0.0452(19) 0.610(3) 0.1422(14) 0.079(3) Uani 0.17(2) 1 d D . P B 2
H33D H -0.0146 0.5744 0.1338 0.119 Uiso 0.17(2) 1 calc R U P B 2
H33E H -0.0802 0.5900 0.1621 0.119 Uiso 0.17(2) 1 calc R U P B 2
H33F H -0.0254 0.6456 0.1640 0.119 Uiso 0.17(2) 1 calc R U P B 2
Si2 Si -0.00804(5) 0.70801(6) -0.02113(4) 0.0454(3) Uani 1 1 d . . . . .
C34 C -0.0831(2) 0.7425(3) -0.0525(2) 0.0936(19) Uani 1 1 d . . . . .
H34A H -0.1148 0.7064 -0.0531 0.140 Uiso 1 1 calc R U . . .
H34B H -0.0746 0.7578 -0.0893 0.140 Uiso 1 1 calc R U . . .
H34C H -0.0984 0.7811 -0.0311 0.140 Uiso 1 1 calc R U . . .
C35 C 0.0157(3) 0.6326(3) -0.0664(2) 0.0920(18) Uani 1 1 d . . . . .
H35A H 0.0526 0.6100 -0.0512 0.138 Uiso 1 1 calc R U . . .
H35B H 0.0256 0.6495 -0.1025 0.138 Uiso 1 1 calc R U . . .
H35C H -0.0188 0.5999 -0.0685 0.138 Uiso 1 1 calc R U . . .
C36 C 0.0509(2) 0.7799(2) -0.03028(17) 0.0618(13) Uani 1 1 d . . . . .
H36A H 0.0428 0.8159 -0.0038 0.093 Uiso 1 1 calc R U . . .
H36B H 0.0471 0.7988 -0.0666 0.093 Uiso 1 1 calc R U . . .
H36C H 0.0932 0.7620 -0.0251 0.093 Uiso 1 1 calc R U . . .
C1 C 0.07920(17) 0.90565(18) 0.09212(14) 0.0334(8) Uani 1 1 d . . . . .
C2 C 0.02329(18) 0.94068(19) 0.10870(15) 0.0397(9) Uani 1 1 d . . . . .
C3 C 0.0114(2) 1.0072(2) 0.08786(18) 0.0547(11) Uani 1 1 d . . . . .
H3 H -0.0251 1.0309 0.0987 0.066 Uiso 1 1 calc R U . . .
C4 C 0.0527(2) 1.0383(2) 0.0515(2) 0.0611(13) Uani 1 1 d . . . . .
H4 H 0.0449 1.0833 0.0390 0.073 Uiso 1 1 calc R U . . .
C5 C 0.1053(2) 1.0029(2) 0.03395(17) 0.0522(11) Uani 1 1 d . . . . .
H5 H 0.1323 1.0239 0.0086 0.063 Uiso 1 1 calc R U . . .
C6 C 0.11963(17) 0.93616(19) 0.05296(15) 0.0381(9) Uani 1 1 d . . . . .
C7 C -0.0257(2) 0.9051(2) 0.14462(17) 0.0517(11) Uani 1 1 d . . . . .
H7 H -0.0034 0.8693 0.1660 0.062 Uiso 1 1 calc R U . . .
C8 C -0.0747(2) 0.8685(3) 0.1090(2) 0.0769(15) Uani 1 1 d . . . . .
H8A H -0.0969 0.9023 0.0871 0.115 Uiso 1 1 calc R U . . .
H8B H -0.1046 0.8443 0.1320 0.115 Uiso 1 1 calc R U . . .
H8C H -0.0536 0.8357 0.0854 0.115 Uiso 1 1 calc R U . . .
C9 C -0.0589(2) 0.9536(3) 0.1853(2) 0.0769(15) Uani 1 1 d . . . . .
H9A H -0.0274 0.9788 0.2059 0.115 Uiso 1 1 calc R U . . .
H9B H -0.0847 0.9265 0.2099 0.115 Uiso 1 1 calc R U . . .
H9C H -0.0854 0.9858 0.1656 0.115 Uiso 1 1 calc R U . . .
C10 C 0.17775(18) 0.8978(2) 0.03119(16) 0.0464(10) Uani 1 1 d . . . . .
H10 H 0.1702 0.8480 0.0373 0.056 Uiso 1 1 calc R U . . .
C11 C 0.1876(2) 0.9075(3) -0.03032(18) 0.0695(14) Uani 1 1 d . . . . .
H11A H 0.1485 0.8978 -0.0493 0.104 Uiso 1 1 calc R U . . .
H11B H 0.2202 0.8762 -0.0429 0.104 Uiso 1 1 calc R U . . .
H11C H 0.2003 0.9547 -0.0375 0.104 Uiso 1 1 calc R U . . .
C12 C 0.2381(2) 0.9165(3) 0.06247(19) 0.0703(14) Uani 1 1 d . . . . .
H12A H 0.2462 0.9655 0.0589 0.105 Uiso 1 1 calc R U . . .
H12B H 0.2734 0.8908 0.0477 0.105 Uiso 1 1 calc R U . . .
H12C H 0.2327 0.9049 0.1006 0.105 Uiso 1 1 calc R U . . .
C13 C 0.12159(16) 0.83041(18) 0.16128(14) 0.0314(8) Uani 1 1 d . . . . .
C14 C 0.14851(18) 0.89249(19) 0.19254(14) 0.0387(9) Uani 1 1 d . . . . .
H14A H 0.1922 0.8817 0.2024 0.046 Uiso 1 1 calc R U . . .
H14B H 0.1497 0.9320 0.1677 0.046 Uiso 1 1 calc R U . . .
C15 C 0.1138(2) 0.9150(2) 0.24425(18) 0.0590(12) Uani 1 1 d . . . . .
H15A H 0.1147 0.8772 0.2707 0.071 Uiso 1 1 calc R U . . .
H15B H 0.0696 0.9246 0.2354 0.071 Uiso 1 1 calc R U . . .
C16 C 0.1437(2) 0.9797(2) 0.26981(19) 0.0632(13) Uani 1 1 d . . . . .
H16A H 0.1403 1.0181 0.2440 0.076 Uiso 1 1 calc R U . . .
H16B H 0.1197 0.9922 0.3024 0.076 Uiso 1 1 calc R U . . .
C17 C 0.2168(3) 0.9234(3) 0.3306(2) 0.0913(18) Uani 1 1 d . . . . .
H17A H 0.1939 0.9415 0.3616 0.137 Uiso 1 1 calc R U . . .
H17B H 0.2611 0.9186 0.3400 0.137 Uiso 1 1 calc R U . . .
H17C H 0.1998 0.8786 0.3208 0.137 Uiso 1 1 calc R U . . .
C18 C 0.2386(2) 1.0381(3) 0.2995(2) 0.0817(16) Uani 1 1 d . . . . .
H18A H 0.2339 1.0700 0.2694 0.123 Uiso 1 1 calc R U . . .
H18B H 0.2830 1.0319 0.3076 0.123 Uiso 1 1 calc R U . . .
H18C H 0.2172 1.0565 0.3313 0.123 Uiso 1 1 calc R U . . .
C19 C 0.15287(16) 0.74952(18) 0.23207(13) 0.0307(8) Uani 1 1 d . . . . .
C20 C 0.11107(17) 0.7251(2) 0.27363(14) 0.0386(9) Uani 1 1 d . . . . .
C21 C 0.1356(2) 0.7088(2) 0.32484(15) 0.0554(12) Uani 1 1 d . . . . .
H21 H 0.1081 0.6936 0.3523 0.066 Uiso 1 1 calc R U . . .
C22 C 0.1996(2) 0.7146(2) 0.33587(16) 0.0575(12) Uani 1 1 d . . . . .
H22 H 0.2151 0.7051 0.3709 0.069 Uiso 1 1 calc R U . . .
C23 C 0.24037(19) 0.7345(2) 0.29509(16) 0.0493(11) Uani 1 1 d . . . . .
H23 H 0.2838 0.7368 0.3025 0.059 Uiso 1 1 calc R U . . .
C24 C 0.21885(17) 0.75144(19) 0.24257(14) 0.0376(9) Uani 1 1 d . . . . .
C25 C 0.04049(18) 0.7154(2) 0.26264(16) 0.0524(11) Uani 1 1 d . . . . .
H25 H 0.0357 0.7098 0.2229 0.063 Uiso 1 1 calc R U . . .
C26 C 0.0128(2) 0.6504(3) 0.2890(2) 0.0848(16) Uani 1 1 d . . . . .
H26A H 0.0386 0.6108 0.2795 0.127 Uiso 1 1 calc R U . . .
H26B H -0.0299 0.6433 0.2759 0.127 Uiso 1 1 calc R U . . .
H26C H 0.0122 0.6559 0.3282 0.127 Uiso 1 1 calc R U . . .
C27 C 0.0012(2) 0.7777(3) 0.2786(3) 0.102(2) Uani 1 1 d . . . . .
H27A H 0.0084 0.7884 0.3166 0.153 Uiso 1 1 calc R U . . .
H27B H -0.0431 0.7675 0.2730 0.153 Uiso 1 1 calc R U . . .
H27C H 0.0132 0.8169 0.2565 0.153 Uiso 1 1 calc R U . . .
C28 C 0.26821(18) 0.7670(2) 0.19891(16) 0.0456(10) Uani 1 1 d . . . . .
H28 H 0.2457 0.7820 0.1657 0.055 Uiso 1 1 calc R U . . .
C29 C 0.3146(2) 0.8253(2) 0.2155(2) 0.0691(14) Uani 1 1 d . . . . .
H29A H 0.2908 0.8660 0.2259 0.104 Uiso 1 1 calc R U . . .
H29B H 0.3417 0.8363 0.1850 0.104 Uiso 1 1 calc R U . . .
H29C H 0.3401 0.8100 0.2459 0.104 Uiso 1 1 calc R U . . .
C30 C 0.3064(2) 0.7008(2) 0.18480(19) 0.0651(13) Uani 1 1 d . . . . .
H30A H 0.3283 0.6845 0.2170 0.098 Uiso 1 1 calc R U . . .
H30B H 0.3369 0.7112 0.1566 0.098 Uiso 1 1 calc R U . . .
H30C H 0.2778 0.6652 0.1720 0.098 Uiso 1 1 calc R U . . .

loop_
_atom_site_aniso_label
_atom_site_aniso_U_11
_atom_site_aniso_U_22
_atom_site_aniso_U_33
_atom_site_aniso_U_23
_atom_site_aniso_U_13
_atom_site_aniso_U_12
Ca1 0.0374(4) 0.0258(4) 0.0374(4) -0.0036(3) -0.0092(3) 0.0027(3)
N1 0.0389(17) 0.0260(17) 0.0308(15) 0.0008(13) -0.0059(13) 0.0038(13)
N2 0.0364(17) 0.0262(18) 0.0319(16) 0.0013(13) -0.0024(13) -0.0014(13)
N3 0.065(2) 0.047(2) 0.062(2) -0.0208(19) -0.0188(19) 0.0058(19)
N4 0.0371(17) 0.039(2) 0.0426(17) -0.0008(15) -0.0062(14) -0.0054(15)
O1 0.050(6) 0.0305(18) 0.057(5) -0.003(2) -0.015(4) 0.006(3)
C37 0.088(3) 0.0399(17) 0.088(3) 0.0027(18) -0.033(3) -0.0033(18)
C38 0.088(3) 0.0399(17) 0.088(3) 0.0027(18) -0.033(3) -0.0033(18)
C39 0.088(3) 0.0399(17) 0.088(3) 0.0027(18) -0.033(3) -0.0033(18)
C40 0.088(3) 0.0399(17) 0.088(3) 0.0027(18) -0.033(3) -0.0033(18)
O1A 0.050(6) 0.0305(18) 0.057(5) -0.003(2) -0.015(4) 0.006(3)
C37A 0.088(3) 0.0399(17) 0.088(3) 0.0027(18) -0.033(3) -0.0033(18)
C38A 0.088(3) 0.0399(17) 0.088(3) 0.0027(18) -0.033(3) -0.0033(18)
C39A 0.088(3) 0.0399(17) 0.088(3) 0.0027(18) -0.033(3) -0.0033(18)
C40A 0.088(3) 0.0399(17) 0.088(3) 0.0027(18) -0.033(3) -0.0033(18)
O2 0.0427(17) 0.046(6) 0.059(4) -0.014(4) -0.004(2) 0.018(3)
C41 0.059(2) 0.083(3) 0.085(3) -0.034(3) 0.003(3) 0.0106(19)
C42 0.059(2) 0.083(3) 0.085(3) -0.034(3) 0.003(3) 0.0106(19)
C43 0.059(2) 0.083(3) 0.085(3) -0.034(3) 0.003(3) 0.0106(19)
C44 0.059(2) 0.083(3) 0.085(3) -0.034(3) 0.003(3) 0.0106(19)
O2A 0.0427(17) 0.046(6) 0.059(4) -0.014(4) -0.004(2) 0.018(3)
C41A 0.059(2) 0.083(3) 0.085(3) -0.034(3) 0.003(3) 0.0106(19)
C42A 0.059(2) 0.083(3) 0.085(3) -0.034(3) 0.003(3) 0.0106(19)
C43A 0.059(2) 0.083(3) 0.085(3) -0.034(3) 0.003(3) 0.0106(19)
C44A 0.059(2) 0.083(3) 0.085(3) -0.034(3) 0.003(3) 0.0106(19)
Si1 0.0526(7) 0.0631(9) 0.0530(7) 0.0009(6) -0.0074(6) -0.0265(7)
C31 0.084(4) 0.061(4) 0.111(4) 0.008(3) -0.026(3) -0.029(3)
C32 0.048(3) 0.106(5) 0.107(4) -0.031(4) 0.017(3) -0.019(3)
C33 0.081(5) 0.100(9) 0.057(3) 0.004(4) 0.003(3) -0.042(6)
C33A 0.081(5) 0.100(9) 0.057(3) 0.004(4) 0.003(3) -0.042(6)
Si2 0.0415(6) 0.0539(8) 0.0409(6) -0.0025(5) -0.0105(5) -0.0009(6)
C34 0.068(3) 0.133(5) 0.080(4) 0.037(4) -0.023(3) -0.001(3)
C35 0.116(5) 0.092(4) 0.068(3) -0.036(3) -0.007(3) -0.003(4)
C36 0.065(3) 0.078(4) 0.043(2) 0.007(2) 0.004(2) -0.008(3)
C1 0.039(2) 0.026(2) 0.0359(19) -0.0028(16) -0.0084(17) 0.0002(17)
C2 0.045(2) 0.030(2) 0.045(2) -0.0041(17) -0.0042(18) 0.0053(18)
C3 0.052(3) 0.041(3) 0.072(3) -0.001(2) -0.003(2) 0.015(2)
C4 0.066(3) 0.031(3) 0.086(3) 0.013(2) -0.006(3) 0.008(2)
C5 0.064(3) 0.033(3) 0.060(3) 0.010(2) -0.001(2) -0.003(2)
C6 0.041(2) 0.029(2) 0.044(2) 0.0002(18) -0.0041(18) -0.0039(18)
C7 0.055(3) 0.040(3) 0.061(3) -0.002(2) 0.012(2) 0.008(2)
C8 0.067(3) 0.066(4) 0.097(4) -0.015(3) 0.014(3) -0.017(3)
C9 0.069(3) 0.070(4) 0.091(4) -0.012(3) 0.033(3) 0.009(3)
C10 0.049(2) 0.031(2) 0.059(3) 0.006(2) 0.009(2) -0.0057(19)
C11 0.072(3) 0.070(4) 0.066(3) -0.006(3) 0.015(3) -0.006(3)
C12 0.051(3) 0.083(4) 0.077(3) 0.003(3) 0.007(2) 0.001(3)
C13 0.0301(19) 0.029(2) 0.0356(19) -0.0042(16) 0.0024(16) 0.0017(16)
C14 0.048(2) 0.026(2) 0.042(2) -0.0041(17) -0.0100(18) 0.0041(18)
C15 0.054(3) 0.055(3) 0.068(3) -0.033(2) -0.006(2) 0.003(2)
C16 0.064(3) 0.054(3) 0.071(3) -0.028(2) -0.010(2) 0.009(2)
C17 0.118(5) 0.077(4) 0.079(4) -0.016(3) -0.023(3) 0.021(4)
C18 0.087(4) 0.067(4) 0.091(4) -0.039(3) -0.011(3) -0.011(3)
C19 0.038(2) 0.026(2) 0.0279(18) -0.0037(15) -0.0053(16) 0.0035(17)
C20 0.041(2) 0.042(3) 0.032(2) 0.0006(17) 0.0028(17) 0.0069(18)
C21 0.061(3) 0.074(3) 0.031(2) 0.007(2) 0.0065(19) 0.008(2)
C22 0.066(3) 0.074(3) 0.033(2) 0.006(2) -0.015(2) 0.010(3)
C23 0.041(2) 0.055(3) 0.053(3) 0.001(2) -0.016(2) 0.007(2)
C24 0.041(2) 0.032(2) 0.040(2) -0.0028(17) -0.0049(17) 0.0050(18)
C25 0.044(2) 0.076(3) 0.037(2) 0.005(2) 0.0032(18) -0.002(2)
C26 0.069(3) 0.086(4) 0.099(4) 0.026(3) 0.000(3) -0.018(3)
C27 0.050(3) 0.094(5) 0.163(6) 0.010(4) 0.017(4) 0.014(3)
C28 0.039(2) 0.043(3) 0.054(2) 0.009(2) -0.0006(19) -0.0027(19)
C29 0.045(3) 0.067(3) 0.096(4) 0.018(3) -0.006(2) -0.009(2)
C30 0.050(3) 0.060(3) 0.085(3) 0.010(3) 0.023(2) 0.013(2)

loop_
_atom_type_symbol
_atom_type_description
_atom_type_scat_dispersion_real
_atom_type_scat_dispersion_imag
_atom_type_scat_source
C C 0.0033 0.0016 'International Tables Vol C Tables 4.2.6.8 and 6.1.1.4'
H H 0.0000 0.0000 'International Tables Vol C Tables 4.2.6.8 and 6.1.1.4'
N N 0.0061 0.0033 'International Tables Vol C Tables 4.2.6.8 and 6.1.1.4'
O O 0.0106 0.0060 'International Tables Vol C Tables 4.2.6.8 and 6.1.1.4'
Si Si 0.0817 0.0704 'International Tables Vol C Tables 4.2.6.8 and 6.1.1.4'
Ca Ca 0.2262 0.3064 'International Tables Vol C Tables 4.2.6.8 and 6.1.1.4'

loop_
_geom_angle_atom_site_label_1
_geom_angle_atom_site_label_2
_geom_angle_atom_site_label_3
_geom_angle
N4 Ca1 O2A 107.3(4)
N4 Ca1 N1 114.98(10)
O2A Ca1 N1 107.9(3)
N4 Ca1 O1 101.2(3)
N1 Ca1 O1 142.8(3)
N4 Ca1 O2 105.7(3)
N1 Ca1 O2 98.3(2)
O1 Ca1 O2 79.0(3)
N4 Ca1 O1A 95.4(2)
O2A Ca1 O1A 80.4(4)
N1 Ca1 O1A 143.1(3)
N4 Ca1 N2 149.95(10)
O2A Ca1 N2 102.7(4)
N1 Ca1 N2 55.65(9)
O1 Ca1 N2 88.7(3)
O2 Ca1 N2 104.1(3)
O1A Ca1 N2 87.5(3)
C13 N1 C1 120.2(3)
C13 N1 Ca1 95.4(2)
C1 N1 Ca1 144.3(2)
C13 N2 C19 121.7(3)
C13 N2 Ca1 93.09(19)
C19 N2 Ca1 145.2(2)
C17 N3 C16 111.0(4)
C17 N3 C18 109.0(4)
C16 N3 C18 110.1(4)
Si1 N4 Si2 124.77(18)
Si1 N4 Ca1 120.89(15)
Si2 N4 Ca1 114.30(15)
C37 O1 C40 109.2(9)
C37 O1 Ca1 128.3(8)
C40 O1 Ca1 122.4(8)
O1 C37 C38 110.0(11)
C37 C38 C39 102.6(12)
C40 C39 C38 107.6(10)
O1 C40 C39 107.0(9)
C37A O1A C40A 104.3(8)
C37A O1A Ca1 123.9(7)
C40A O1A Ca1 131.4(7)
O1A C37A C38A 112.0(10)
C37A C38A C39A 98.9(10)
C40A C39A C38A 109.1(9)
O1A C40A C39A 107.1(8)
C41 O2 C44 102.3(7)
C41 O2 Ca1 115.3(6)
C44 O2 Ca1 139.7(7)
O2 C41 C42 108.1(7)
C41 C42 C43 101.7(7)
C44 C43 C42 104.7(7)
O2 C44 C43 110.7(7)
C41A O2A C44A 111.8(9)
C41A O2A Ca1 131.1(8)
C44A O2A Ca1 116.9(8)
O2A C41A C42A 104.6(10)
C41A C42A C43A 102.4(9)
C44A C43A C42A 104.4(9)
O2A C44A C43A 104.3(9)
N4 Si1 C31 114.6(2)
N4 Si1 C32 115.7(2)
C31 Si1 C32 103.1(2)
N4 Si1 C33 109.5(2)
C31 Si1 C33 112.0(4)
C32 Si1 C33 101.1(5)
N4 Si1 C33A 105.9(11)
C31 Si1 C33A 89.6(18)
C32 Si1 C33A 125.2(17)
N4 Si2 C36 109.40(17)
N4 Si2 C34 116.0(2)
C36 Si2 C34 104.3(2)
N4 Si2 C35 113.0(2)
C36 Si2 C35 108.8(2)
C34 Si2 C35 104.8(3)
C6 C1 C2 119.9(3)
C6 C1 N1 120.2(3)
C2 C1 N1 119.9(3)
C3 C2 C1 118.7(4)
C3 C2 C7 120.1(4)
C1 C2 C7 121.0(3)
C4 C3 C2 121.3(4)
C5 C4 C3 119.7(4)
C4 C5 C6 121.8(4)
C5 C6 C1 118.5(4)
C5 C6 C10 120.1(3)
C1 C6 C10 121.3(3)
C2 C7 C8 109.8(3)
C2 C7 C9 114.3(4)
C8 C7 C9 110.1(4)
C6 C10 C12 112.2(3)
C6 C10 C11 113.1(3)
C12 C10 C11 110.6(3)
N1 C13 N2 115.7(3)
N1 C13 C14 121.7(3)
N2 C13 C14 122.5(3)
C15 C14 C13 117.4(3)
C14 C15 C16 112.0(4)
N3 C16 C15 113.6(4)
C24 C19 C20 119.1(3)
C24 C19 N2 122.7(3)
C20 C19 N2 118.0(3)
C21 C20 C19 119.2(3)
C21 C20 C25 119.6(3)
C19 C20 C25 121.2(3)
C22 C21 C20 121.4(4)
C23 C22 C21 119.5(4)
C22 C23 C24 122.0(4)
C23 C24 C19 118.6(3)
C23 C24 C28 118.0(3)
C19 C24 C28 123.4(3)
C27 C25 C20 113.1(4)
C27 C25 C26 109.5(4)
C20 C25 C26 113.6(4)
C24 C28 C29 113.1(3)
C24 C28 C30 110.4(3)
C29 C28 C30 109.3(3)

loop_
_geom_bond_atom_site_label_1
_geom_bond_atom_site_label_2
_geom_bond_distance
Ca1 N4 2.334(3)
Ca1 O2A 2.371(10)
Ca1 N1 2.400(3)
Ca1 O1 2.404(9)
Ca1 O2 2.431(8)
Ca1 O1A 2.442(8)
Ca1 N2 2.452(3)
N1 C13 1.337(4)
N1 C1 1.420(4)
N2 C13 1.339(4)
N2 C19 1.420(4)
N3 C17 1.446(6)
N3 C16 1.456(5)
N3 C18 1.466(5)
N4 Si1 1.678(3)
N4 Si2 1.686(3)
O1 C37 1.395(11)
O1 C40 1.419(11)
C37 C38 1.478(13)
C38 C39 1.529(12)
C39 C40 1.463(11)
O1A C37A 1.420(10)
O1A C40A 1.450(10)
C37A C38A 1.471(12)
C38A C39A 1.522(11)
C39A C40A 1.473(11)
O2 C41 1.446(10)
O2 C44 1.450(10)
C41 C42 1.478(9)
C42 C43 1.531(10)
C43 C44 1.464(9)
O2A C41A 1.412(12)
O2A C44A 1.419(12)
C41A C42A 1.480(11)
C42A C43A 1.495(11)
C43A C44A 1.455(11)
Si1 C31 1.871(5)
Si1 C32 1.882(5)
Si1 C33 1.883(6)
Si1 C33A 1.889(15)
Si2 C36 1.865(4)
Si2 C34 1.871(5)
Si2 C35 1.886(5)
C1 C6 1.404(5)
C1 C2 1.410(5)
C2 C3 1.395(5)
C2 C7 1.511(5)
C3 C4 1.374(6)
C4 C5 1.363(6)
C5 C6 1.394(5)
C6 C10 1.519(5)
C7 C8 1.518(6)
C7 C9 1.526(5)
C10 C12 1.519(6)
C10 C11 1.523(5)
C13 C14 1.522(5)
C14 C15 1.517(5)
C15 C16 1.523(6)
C19 C24 1.408(5)
C19 C20 1.418(5)
C20 C21 1.385(5)
C20 C25 1.516(5)
C21 C22 1.374(6)
C22 C23 1.365(6)
C23 C24 1.395(5)
C24 C28 1.514(5)
C25 C27 1.502(6)
C25 C26 1.518(6)
C28 C29 1.536(6)
C28 C30 1.540(5)
